data_7701768
loop_
_publ_author_name
'Cao, Bula'
'Ding, Yazhou'
'Fang, Fei'
'Chang, Jiarui'
'Zhang, Jie'
'Li, Shujun'
'Chen, Xuenian'

_publ_section_title
;
 The stability of group 10 metal POCOP pincer complexes:
 decomposition/reconstruction pathways of the pincer backbone.
;
_journal_issue 36
_journal_name_full 'Dalton transactions (Cambridge, England : 2003)'
_journal_page_first 13760
_journal_page_last 13768
_journal_paper_doi 10.1039/c9dt02825k
_journal_volume 48
_journal_year 2019
_chemical_formula_moiety 'C24 H36 O2 P2 Pt'
_chemical_formula_sum 'C24 H36 O2 P2 Pt'
_chemical_formula_weight 613.56
_space_group_crystal_system monoclinic
_space_group_IT_number 11
_space_group_name_Hall '-P 2yb'
_space_group_name_H-M_alt 'P 1 21/m 1'
_atom_sites_solution_hydrogens geom
_atom_sites_solution_primary dual
_audit_creation_date 2019-04-23
_audit_creation_method
;
Olex2 1.2
(compiled 2018.05.29 svn.r3508 for OlexSys, GUI svn.r5506)
;
_audit_update_record
;
2019-07-05 deposited with the CCDC.	2019-08-21 downloaded from the CCDC.
;
_cell_angle_alpha 90
_cell_angle_beta 112.887(4)
_cell_angle_gamma 90
_cell_formula_units_Z 2
_cell_length_a 8.4272(3)
_cell_length_b 16.7958(4)
_cell_length_c 9.4851(3)
_cell_measurement_reflns_used 5651
_cell_measurement_temperature 295.02(10)
_cell_measurement_theta_max 27.8280
_cell_measurement_theta_min 4.1420
_cell_volume 1236.84(8)
_computing_cell_refinement 'CrysAlisPro 1.171.40.42a (Rigaku OD, 2019)'
_computing_data_collection 'CrysAlisPro 1.171.40.42a (Rigaku OD, 2019)'
_computing_data_reduction 'CrysAlisPro 1.171.40.42a (Rigaku OD, 2019)'
_computing_molecular_graphics 'Olex2 (Dolomanov et al., 2009)'
_computing_publication_material 'Olex2 (Dolomanov et al., 2009)'
_computing_structure_refinement 'ShelXL (Sheldrick, 2015)'
_computing_structure_solution 'ShelXT (Sheldrick, 2015)'
_diffrn_ambient_environment air
_diffrn_ambient_temperature 295.02(10)
_diffrn_detector 'CCD plate'
_diffrn_detector_area_resol_mean 10.6296
_diffrn_detector_type Atlas
_diffrn_measured_fraction_theta_full 0.997
_diffrn_measured_fraction_theta_max 0.847
_diffrn_measurement_details
;
List of Runs (angles in degrees, time in seconds):

  # Type    Start    End  Width  t~exp~   \w     \q     \k     \f   Frames
#--------------------------------------------------------------------------
  1  \w    -67.00  44.00   1.00    3.95    --   10.83 -24.00  -3.00  111
  2  \w    -23.00  89.00   1.00    3.95    --   10.83  24.00 161.00  112
  3  \w    -20.00  52.00   1.00    3.95    --   10.83 -99.00 -30.00   72
  4  \w    -18.00  25.00   1.00    3.95    --  -11.77 -99.00-180.00   43
;
_diffrn_measurement_device 'four-circle diffractometer'
_diffrn_measurement_device_type 'SuperNova, Dual, Cu at home/near, Atlas'
_diffrn_measurement_method '\w scans'
_diffrn_orient_matrix_type 'CrysAlisPro convention (1999,Acta A55,543-557)'
_diffrn_orient_matrix_UB_11 0.0531592000
_diffrn_orient_matrix_UB_12 0.0022079000
_diffrn_orient_matrix_UB_13 0.0790898000
_diffrn_orient_matrix_UB_21 -0.0718815000
_diffrn_orient_matrix_UB_22 0.0122174000
_diffrn_orient_matrix_UB_23 0.0158544000
_diffrn_orient_matrix_UB_31 -0.0188290000
_diffrn_orient_matrix_UB_32 -0.0403685000
_diffrn_orient_matrix_UB_33 0.0092364000
_diffrn_radiation_monochromator mirror
_diffrn_radiation_probe x-ray
_diffrn_radiation_type MoK\a
_diffrn_radiation_wavelength 0.71073
_diffrn_reflns_av_R_equivalents 0.0339
_diffrn_reflns_av_unetI/netI 0.0367
_diffrn_reflns_Laue_measured_fraction_full 0.997
_diffrn_reflns_Laue_measured_fraction_max 0.847
_diffrn_reflns_limit_h_max 10
_diffrn_reflns_limit_h_min -10
_diffrn_reflns_limit_k_max 21
_diffrn_reflns_limit_k_min -23
_diffrn_reflns_limit_l_max 11
_diffrn_reflns_limit_l_min -11
_diffrn_reflns_number 11328
_diffrn_reflns_point_group_measured_fraction_full 0.997
_diffrn_reflns_point_group_measured_fraction_max 0.847
_diffrn_reflns_theta_full 25.242
_diffrn_reflns_theta_max 29.631
_diffrn_reflns_theta_min 3.365
_diffrn_source 'micro-focus sealed X-ray tube'
_diffrn_source_type 'SuperNova (Mo) X-ray Source'
_exptl_absorpt_coefficient_mu 5.819
_exptl_absorpt_correction_T_max 1.00000
_exptl_absorpt_correction_T_min 0.85437
_exptl_absorpt_correction_type multi-scan
_exptl_absorpt_process_details
;
CrysAlisPro 1.171.40.42a (Rigaku Oxford Diffraction, 2019)
Empirical absorption correction using spherical harmonics,
 implemented in SCALE3 ABSPACK scaling algorithm.
;
_exptl_crystal_colour 'metallic light colourless'
_exptl_crystal_colour_lustre metallic
_exptl_crystal_colour_modifier light
_exptl_crystal_colour_primary colourless
_exptl_crystal_density_diffrn 1.647
_exptl_crystal_description plate
_exptl_crystal_F_000 608
_exptl_crystal_size_max 0.5
_exptl_crystal_size_mid 0.2
_exptl_crystal_size_min 0.2
_refine_diff_density_max 1.041
_refine_diff_density_min -0.982
_refine_diff_density_rms 0.110
_refine_ls_extinction_method none
_refine_ls_goodness_of_fit_ref 1.061
_refine_ls_hydrogen_treatment constr
_refine_ls_matrix_type full
_refine_ls_number_parameters 149
_refine_ls_number_reflns 3043
_refine_ls_number_restraints 0
_refine_ls_restrained_S_all 1.061
_refine_ls_R_factor_all 0.0386
_refine_ls_R_factor_gt 0.0292
_refine_ls_shift/su_max 0.001
_refine_ls_shift/su_mean 0.000
_refine_ls_structure_factor_coef Fsqd
_refine_ls_weighting_details 'w=1/[\s^2^(Fo^2^)+(0.0211P)^2^+0.5873P] where P=(Fo^2^+2Fc^2^)/3'
_refine_ls_weighting_scheme calc
_refine_ls_wR_factor_gt 0.0539
_refine_ls_wR_factor_ref 0.0581
_reflns_Friedel_coverage 0.000
_reflns_number_gt 2595
_reflns_number_total 3043
_reflns_threshold_expression 'I > 2\s(I)'
_cod_data_source_file c9dt02825k2.cif
_cod_data_source_block cbl-20180409pt
_cod_original_cell_volume 1236.84(7)
_cod_original_sg_symbol_H-M 'P 21/m'
_cod_database_code 7701768
_shelx_shelxl_version_number 2016/6
_chemical_oxdiff_formula 'Pt1 C1 H1 P1 O1'
_shelx_space_group_comment
;
The symmetry employed for this shelxl refinement is uniquely defined
by the following loop, which should always be used as a source of
symmetry information in preference to the above space-group names.
They are only intended as comments.
;
_shelx_estimated_absorpt_t_max 0.389
_shelx_estimated_absorpt_t_min 0.159
_diffrn_oxdiff_digest_frames
;
0111429492ab79dd5883600b18899e262500028270e
;
_reflns_odcompleteness_completeness 99.70
_reflns_odcompleteness_iscentric 1
_reflns_odcompleteness_theta 26.32
_olex2_refinement_description
;
1. Fixed Uiso
 At 1.2 times of:
  All C(H) groups
 At 1.5 times of:
  All C(H,H,H) groups
2.a Ternary CH refined with riding coordinates:
 C5(H5), C8(H8)
2.b Aromatic/amide H refined with riding coordinates:
 C12(H12), C16(H16), C3(H3), C13(H13), C4(H4), C14(H14), C15(H15)
2.c Idealised Me refined as rotating group:
 C6(H6A,H6B,H6C), C7(H7A,H7B,H7C), C9(H9A,H9B,H9C), C10(H10A,H10B,H10C)
;
_olex2_submission_special_instructions 'No special instructions were received'
_oxdiff_exptl_absorpt_empirical_details
;
Empirical correction (ABSPACK) includes:
- Absorption correction using spherical harmonics
- Frame scaling
;
_oxdiff_exptl_absorpt_empirical_full_max 1.175
_oxdiff_exptl_absorpt_empirical_full_min 0.880

loop_
_space_group_symop_operation_xyz
'x, y, z'
'-x, y+1/2, -z'
'-x, -y, -z'
'x, -y-1/2, z'

loop_
_atom_site_label
_atom_site_type_symbol
_atom_site_fract_x
_atom_site_fract_y
_atom_site_fract_z
_atom_site_U_iso_or_equiv
_atom_site_adp_type
_atom_site_occupancy
_atom_site_site_symmetry_order
_atom_site_calc_flag
_atom_site_refinement_flags_posn
_atom_site_refinement_flags_adp
_atom_site_refinement_flags_occupancy
Pt1 Pt 0.50792(2) 0.750000 0.25705(2) 0.02901(7) Uani 1 2 d S T P
P1 P 0.52765(13) 0.61844(5) 0.22536(11) 0.0358(2) Uani 1 1 d . . .
O1 O 0.6442(4) 0.60862(13) 0.1204(3) 0.0447(7) Uani 1 1 d . . .
C1 C 0.6425(6) 0.750000 0.1223(5) 0.0292(10) Uani 1 2 d S T P
C11 C 0.3713(6) 0.750000 0.4040(5) 0.0283(10) Uani 1 2 d S T P
C2 C 0.6925(5) 0.67961(19) 0.0724(4) 0.0347(8) Uani 1 1 d . . .
C12 C 0.1966(8) 0.750000 0.3476(6) 0.0433(13) Uani 1 2 d S T P
H12 H 0.135629 0.750000 0.242184 0.052 Uiso 1 2 calc RS T P
C16 C 0.4579(8) 0.750000 0.5585(6) 0.0420(13) Uani 1 2 d S T P
H16 H 0.577652 0.750000 0.599468 0.050 Uiso 1 2 calc RS T P
C5 C 0.3315(6) 0.5661(2) 0.1075(5) 0.0467(10) Uani 1 1 d . . .
H5 H 0.363322 0.516546 0.070411 0.056 Uiso 1 1 calc R . .
C8 C 0.6443(6) 0.5558(2) 0.3902(5) 0.0451(10) Uani 1 1 d . . .
H8 H 0.575924 0.554178 0.453388 0.054 Uiso 1 1 calc R . .
C3 C 0.7836(5) 0.6784(2) -0.0200(5) 0.0431(9) Uani 1 1 d . . .
H3 H 0.815131 0.630352 -0.050481 0.052 Uiso 1 1 calc R . .
C13 C 0.1060(8) 0.750000 0.4426(7) 0.0469(14) Uani 1 2 d S T P
H13 H -0.013748 0.750000 0.400971 0.056 Uiso 1 2 calc RS T P
C4 C 0.8277(7) 0.750000 -0.0667(6) 0.0424(13) Uani 1 2 d S T P
H4 H 0.887893 0.750000 -0.130678 0.051 Uiso 1 2 calc RS T P
C14 C 0.1956(9) 0.750000 0.5997(7) 0.0488(15) Uani 1 2 d S T P
H14 H 0.136939 0.750000 0.664908 0.059 Uiso 1 2 calc RS T P
C15 C 0.3705(8) 0.750000 0.6570(6) 0.0484(14) Uani 1 2 d S T P
H15 H 0.432298 0.750000 0.762365 0.058 Uiso 1 2 calc RS T P
C6 C 0.2300(6) 0.6182(3) -0.0301(5) 0.0617(12) Uani 1 1 d . . .
H6A H 0.194241 0.666005 0.004609 0.093 Uiso 1 1 calc GR . .
H6B H 0.130395 0.589643 -0.096838 0.093 Uiso 1 1 calc GR . .
H6C H 0.301510 0.631598 -0.084402 0.093 Uiso 1 1 calc GR . .
C7 C 0.2235(6) 0.5454(2) 0.1999(5) 0.0599(12) Uani 1 1 d . . .
H7A H 0.285496 0.508396 0.279345 0.090 Uiso 1 1 calc GR . .
H7B H 0.116645 0.521959 0.133603 0.090 Uiso 1 1 calc GR . .
H7C H 0.200582 0.593029 0.244820 0.090 Uiso 1 1 calc GR . .
C9 C 0.8142(6) 0.5949(3) 0.4856(6) 0.0716(15) Uani 1 1 d . . .
H9A H 0.885581 0.597232 0.427665 0.107 Uiso 1 1 calc GR . .
H9B H 0.871290 0.564378 0.576985 0.107 Uiso 1 1 calc GR . .
H9C H 0.793580 0.647867 0.512523 0.107 Uiso 1 1 calc GR . .
C10 C 0.6678(7) 0.4700(2) 0.3497(6) 0.0769(16) Uani 1 1 d . . .
H10A H 0.557478 0.447327 0.289701 0.115 Uiso 1 1 calc GR . .
H10B H 0.721313 0.439632 0.441955 0.115 Uiso 1 1 calc GR . .
H10C H 0.739448 0.468912 0.291990 0.115 Uiso 1 1 calc GR . .

loop_
_atom_site_aniso_label
_atom_site_aniso_U_11
_atom_site_aniso_U_22
_atom_site_aniso_U_33
_atom_site_aniso_U_23
_atom_site_aniso_U_13
_atom_site_aniso_U_12
Pt1 0.03412(13) 0.02724(11) 0.02882(12) 0.000 0.01567(9) 0.000
P1 0.0404(6) 0.0297(5) 0.0402(6) -0.0006(4) 0.0189(5) 0.0004(4)
O1 0.0581(19) 0.0314(13) 0.0582(18) -0.0036(11) 0.0374(15) 0.0018(11)
C1 0.023(3) 0.040(3) 0.025(2) 0.000 0.009(2) 0.000
C11 0.035(3) 0.018(2) 0.029(3) 0.000 0.009(2) 0.000
C2 0.030(2) 0.0386(19) 0.035(2) -0.0023(14) 0.0124(17) 0.0025(15)
C12 0.051(4) 0.045(3) 0.033(3) 0.000 0.015(3) 0.000
C16 0.040(3) 0.045(3) 0.042(3) 0.000 0.017(3) 0.000
C5 0.058(3) 0.037(2) 0.049(2) -0.0133(17) 0.025(2) -0.0102(18)
C8 0.051(3) 0.036(2) 0.053(3) 0.0095(17) 0.026(2) 0.0042(17)
C3 0.036(2) 0.053(2) 0.043(2) -0.0069(17) 0.0185(19) 0.0056(17)
C13 0.032(3) 0.055(3) 0.055(4) 0.000 0.017(3) 0.000
C4 0.029(3) 0.064(4) 0.039(3) 0.000 0.019(3) 0.000
C14 0.058(4) 0.053(3) 0.050(4) 0.000 0.036(3) 0.000
C15 0.054(4) 0.061(4) 0.032(3) 0.000 0.019(3) 0.000
C6 0.056(3) 0.080(3) 0.041(3) -0.009(2) 0.011(2) -0.009(2)
C7 0.061(3) 0.061(3) 0.063(3) -0.010(2) 0.029(3) -0.023(2)
C9 0.052(3) 0.074(3) 0.074(3) 0.022(3) 0.008(3) 0.000(2)
C10 0.100(5) 0.046(3) 0.091(4) 0.017(2) 0.044(4) 0.026(3)

loop_
_atom_type_symbol
_atom_type_description
_atom_type_scat_dispersion_real
_atom_type_scat_dispersion_imag
_atom_type_scat_source
C C 0.0033 0.0016 'International Tables Vol C Tables 4.2.6.8 and 6.1.1.4'
H H 0.0000 0.0000 'International Tables Vol C Tables 4.2.6.8 and 6.1.1.4'
O O 0.0106 0.0060 'International Tables Vol C Tables 4.2.6.8 and 6.1.1.4'
P P 0.1023 0.0942 'International Tables Vol C Tables 4.2.6.8 and 6.1.1.4'
Pt Pt -1.7033 8.3905 'International Tables Vol C Tables 4.2.6.8 and 6.1.1.4'

loop_
_geom_angle_atom_site_label_1
_geom_angle_atom_site_label_2
_geom_angle_atom_site_label_3
_geom_angle
_geom_angle_site_symmetry_1
_geom_angle_site_symmetry_3
P1 Pt1 P1 159.67(5) . 4_575
C1 Pt1 P1 79.95(3) . 4_575
C1 Pt1 P1 79.95(3) . .
C1 Pt1 C11 178.65(17) . .
C11 Pt1 P1 100.08(3) . .
C11 Pt1 P1 100.08(3) . 4_575
O1 P1 Pt1 105.71(9) . .
O1 P1 C5 101.04(16) . .
O1 P1 C8 102.13(17) . .
C5 P1 Pt1 117.44(14) . .
C5 P1 C8 107.8(2) . .
C8 P1 Pt1 119.75(13) . .
C2 O1 P1 115.4(2) . .
C2 C1 Pt1 122.3(2) 4_575 .
C2 C1 Pt1 122.3(2) . .
C2 C1 C2 115.5(4) 4_575 .
C12 C11 Pt1 121.5(4) . .
C12 C11 C16 118.0(5) . .
C16 C11 Pt1 120.5(4) . .
O1 C2 C1 116.6(3) . .
C3 C2 O1 120.3(3) . .
C3 C2 C1 123.1(3) . .
C11 C12 H12 119.0 . .
C11 C12 C13 122.0(5) . .
C13 C12 H12 119.0 . .
C11 C16 H16 119.3 . .
C11 C16 C15 121.3(5) . .
C15 C16 H16 119.3 . .
P1 C5 H5 108.7 . .
C6 C5 P1 108.7(3) . .
C6 C5 H5 108.7 . .
C6 C5 C7 111.0(4) . .
C7 C5 P1 111.0(3) . .
C7 C5 H5 108.7 . .
P1 C8 H8 107.0 . .
C9 C8 P1 109.4(3) . .
C9 C8 H8 107.0 . .
C9 C8 C10 112.0(4) . .
C10 C8 P1 114.1(3) . .
C10 C8 H8 107.0 . .
C2 C3 H3 120.7 . .
C2 C3 C4 118.6(4) . .
C4 C3 H3 120.7 . .
C12 C13 H13 120.3 . .
C14 C13 C12 119.4(6) . .
C14 C13 H13 120.3 . .
C3 C4 C3 121.0(5) 4_575 .
C3 C4 H4 119.5 . .
C3 C4 H4 119.5 4_575 .
C13 C14 H14 120.5 . .
C15 C14 C13 118.9(5) . .
C15 C14 H14 120.5 . .
C16 C15 H15 119.8 . .
C14 C15 C16 120.3(5) . .
C14 C15 H15 119.8 . .
C5 C6 H6A 109.5 . .
C5 C6 H6B 109.5 . .
C5 C6 H6C 109.5 . .
H6A C6 H6B 109.5 . .
H6A C6 H6C 109.5 . .
H6B C6 H6C 109.5 . .
C5 C7 H7A 109.5 . .
C5 C7 H7B 109.5 . .
C5 C7 H7C 109.5 . .
H7A C7 H7B 109.5 . .
H7A C7 H7C 109.5 . .
H7B C7 H7C 109.5 . .
C8 C9 H9A 109.5 . .
C8 C9 H9B 109.5 . .
C8 C9 H9C 109.5 . .
H9A C9 H9B 109.5 . .
H9A C9 H9C 109.5 . .
H9B C9 H9C 109.5 . .
C8 C10 H10A 109.5 . .
C8 C10 H10B 109.5 . .
C8 C10 H10C 109.5 . .
H10A C10 H10B 109.5 . .
H10A C10 H10C 109.5 . .
H10B C10 H10C 109.5 . .

loop_
_geom_bond_atom_site_label_1
_geom_bond_atom_site_label_2
_geom_bond_distance
_geom_bond_site_symmetry_2
Pt1 P1 2.2448(9) .
Pt1 P1 2.2448(9) 4_575
Pt1 C1 2.012(5) .
Pt1 C11 2.125(5) .
P1 O1 1.656(3) .
P1 C5 1.822(4) .
P1 C8 1.823(4) .
O1 C2 1.393(4) .
C1 C2 1.398(4) 4_575
C1 C2 1.398(4) .
C11 C12 1.357(7) .
C11 C16 1.360(7) .
C2 C3 1.371(5) .
C12 H12 0.9300 .
C12 C13 1.388(7) .
C16 H16 0.9300 .
C16 C15 1.397(7) .
C5 H5 0.9800 .
C5 C6 1.527(6) .
C5 C7 1.529(5) .
C8 H8 0.9800 .
C8 C9 1.514(6) .
C8 C10 1.525(5) .
C3 H3 0.9300 .
C3 C4 1.382(5) .
C13 H13 0.9300 .
C13 C14 1.384(8) .
C4 H4 0.9300 .
C14 H14 0.9300 .
C14 C15 1.358(8) .
C15 H15 0.9300 .
C6 H6A 0.9600 .
C6 H6B 0.9600 .
C6 H6C 0.9600 .
C7 H7A 0.9600 .
C7 H7B 0.9600 .
C7 H7C 0.9600 .
C9 H9A 0.9600 .
C9 H9B 0.9600 .
C9 H9C 0.9600 .
C10 H10A 0.9600 .
C10 H10B 0.9600 .
C10 H10C 0.9600 .
